data_7117736
loop_
_publ_author_name
'Loren P. Press'
'Billy J. McCulloch'
'Weixing Gu'
'Chun-Hsing Chen'
'Bruce M. Foxman'
'Oleg V. Ozerov'

_publ_section_title
;
 Triflyloxy-substituted carboranes as useful weakly coordinating anions
;
_journal_name_full Chem.Commun.
_journal_page_first 14034
_journal_paper_doi 10.1039/C5cc05047B
_journal_volume 51
_journal_year 2015
_chemical_formula_moiety '0.94(C2 H6 B11 Br5 Cs F3 O3 S), 0.06(C2 H5 B11 Br6 Cs F3 O3 S)'
_chemical_formula_sum 'C2 H5.94 B11 Br5.06 Cs F3 O3 S'
_chemical_formula_weight 823.13
_chemical_name_systematic
;
 ?
;
_space_group_crystal_system orthorhombic
_space_group_IT_number 60
_space_group_name_Hall '-P 2n 2ab'
_space_group_name_H-M_alt 'P b c n'
_symmetry_space_group_name_Hall '-P 2n 2ab'
_symmetry_space_group_name_H-M 'P b c n'
_atom_sites_solution_hydrogens geom
_atom_sites_solution_primary direct
_atom_sites_solution_secondary difmap
_audit_creation_method SHELXL-2013
_audit_update_record
;
2015-07-08 deposited with the CCDC.
2015-07-27 downloaded from the CCDC.
;
_cell_angle_alpha 90
_cell_angle_beta 90
_cell_angle_gamma 90
_cell_formula_units_Z 8
_cell_length_a 11.355(2)
_cell_length_b 27.735(6)
_cell_length_c 13.353(3)
_cell_measurement_reflns_used 9640
_cell_measurement_temperature 150(2)
_cell_measurement_theta_max 26.87
_cell_measurement_theta_min 2.46
_cell_volume 4205.3(15)
_computing_cell_refinement 'Apex2 v2013.2-0 (Bruker AXS, 2008)'
_computing_data_collection 'Apex2 v2013.2-0 (Bruker AXS, 2008)'
_computing_data_reduction 'SAINT v8.18c (Bruker AXS, 2008)'
_computing_molecular_graphics 'shelXle rev 647 (Hubschle et al, 2011)'
_computing_structure_refinement 'SHELXL-2013/4 (Sheldrick, 2013)'
_computing_structure_solution 'SHELXS-2013/4 (Sheldrick, 2013)'
_diffrn_ambient_temperature 150(2)
_diffrn_measured_fraction_theta_full 1.000
_diffrn_measured_fraction_theta_max 0.998
_diffrn_measurement_device_type 'Bruker APEX-II CCD'
_diffrn_measurement_method '\w scans'
_diffrn_radiation_monochromator graphite
_diffrn_radiation_source 'sealed tube'
_diffrn_radiation_type MoK\a
_diffrn_radiation_wavelength 0.71073
_diffrn_reflns_av_R_equivalents 0.0851
_diffrn_reflns_av_unetI/netI 0.0485
_diffrn_reflns_laue_measured_fraction_full 1.000
_diffrn_reflns_laue_measured_fraction_max 0.998
_diffrn_reflns_limit_h_max 14
_diffrn_reflns_limit_h_min -14
_diffrn_reflns_limit_k_max 36
_diffrn_reflns_limit_k_min -36
_diffrn_reflns_limit_l_max 17
_diffrn_reflns_limit_l_min -17
_diffrn_reflns_number 45860
_diffrn_reflns_point_group_measured_fraction_full 1.000
_diffrn_reflns_point_group_measured_fraction_max 0.998
_diffrn_reflns_theta_full 25.242
_diffrn_reflns_theta_max 27.682
_diffrn_reflns_theta_min 1.468
_exptl_absorpt_coefficient_mu 11.500
_exptl_absorpt_correction_T_max 0.7456
_exptl_absorpt_correction_T_min 0.2886
_exptl_absorpt_correction_type multi-scan
_exptl_absorpt_process_details 'SADABS 2008/1 (Sheldrick, 2008)'
_exptl_crystal_colour colourless
_exptl_crystal_density_diffrn 2.600
_exptl_crystal_description Sheet
_exptl_crystal_F_000 2976
_exptl_crystal_size_max 0.20
_exptl_crystal_size_mid 0.12
_exptl_crystal_size_min 0.08
_refine_diff_density_max 1.667
_refine_diff_density_min -1.574
_refine_diff_density_rms 0.198
_refine_ls_extinction_coef .
_refine_ls_extinction_method none
_refine_ls_goodness_of_fit_ref 1.024
_refine_ls_hydrogen_treatment constr
_refine_ls_matrix_type full
_refine_ls_number_parameters 246
_refine_ls_number_reflns 4915
_refine_ls_number_restraints 0
_refine_ls_restrained_S_all 1.024
_refine_ls_R_factor_all 0.0693
_refine_ls_R_factor_gt 0.0413
_refine_ls_shift/su_max 0.001
_refine_ls_shift/su_mean 0.000
_refine_ls_structure_factor_coef Fsqd
_refine_ls_weighting_details 'w=1/[\s^2^(Fo^2^)+(0.0620P)^2^+7.8813P] where P=(Fo^2^+2Fc^2^)/3'
_refine_ls_weighting_scheme calc
_refine_ls_wR_factor_gt 0.1016
_refine_ls_wR_factor_ref 0.1151
_reflns_Friedel_coverage 0.000
_reflns_friedel_fraction_full .
_reflns_friedel_fraction_max .
_reflns_number_gt 3636
_reflns_number_total 4915
_reflns_threshold_expression 'I > 2\s(I)'
_cod_data_source_file c5cc05047b2.cif
_cod_data_source_block Cs_CHB11H5Br5OSO2CF3
_cod_original_cell_volume 4205.4(15)
_cod_database_code 7117736
_shelx_space_group_comment
;
The symmetry employed for this shelxl refinement is uniquely defined
by the following loop, which should always be used as a source of
symmetry information in preference to the above space-group names.
They are only intended as comments.
;
_shelx_estimated_absorpt_t_min 0.207
_shelx_estimated_absorpt_t_max 0.460
_computing_refinement_gui 'shelXle rev 647 (Hubschle et al, 2011)'
_shelxl_version_number 2013-4

loop_
_space_group_symop_operation_xyz
'x, y, z'
'-x+1/2, -y+1/2, z+1/2'
'-x, y, -z+1/2'
'x+1/2, -y+1/2, -z'
'-x, -y, -z'
'x-1/2, y-1/2, -z-1/2'
'x, -y, z-1/2'
'-x-1/2, y-1/2, z'

loop_
_atom_site_label
_atom_site_type_symbol
_atom_site_fract_x
_atom_site_fract_y
_atom_site_fract_z
_atom_site_U_iso_or_equiv
_atom_site_adp_type
_atom_site_occupancy
_atom_site_site_symmetry_order
_atom_site_calc_flag
_atom_site_refinement_flags_posn
_atom_site_refinement_flags_adp
_atom_site_refinement_flags_occupancy
_atom_site_disorder_assembly
_atom_site_disorder_group
Cs1 Cs 0.0000 0.50895(2) 0.7500 0.02143(14) Uani 1 2 d S T P . .
S1 S 0.00931(11) 0.39460(6) 0.51244(11) 0.0187(3) Uani 1 1 d . . . . .
O1 O 0.1263(3) 0.36816(15) 0.5192(3) 0.0245(9) Uani 1 1 d . . . . .
C1 C 0.5314(6) 0.3875(3) 0.4884(5) 0.0398(19) Uani 1 1 d . . . . .
H1 H 0.6163 0.3904 0.4824 0.048 Uiso 1 1 calc R U . . .
Cs2 Cs 0.0000 0.69858(2) 0.7500 0.03251(16) Uani 1 2 d S T P . .
B2 B 0.4765(6) 0.3329(3) 0.5113(5) 0.0324(19) Uani 1 1 d . . . . .
H2 H 0.5305 0.2994 0.5206 0.039 Uiso 0.942(3) 1 calc R U P A -1
Br2 Br 0.5842(9) 0.2867(4) 0.5163(9) 0.033(4) Uani 0.058(3) 1 d . . P A -2
O2 O -0.0223(4) 0.40456(16) 0.4114(3) 0.0300(10) Uani 1 1 d . . . . .
C2 C -0.0813(5) 0.3436(2) 0.5514(5) 0.0281(14) Uani 1 1 d . . . . .
F5 F -0.0515(3) 0.32837(15) 0.6407(3) 0.0417(10) Uani 1 1 d . . . . .
B5 B 0.4590(7) 0.4338(3) 0.5432(6) 0.0354(19) Uani 1 1 d . . . . .
H5 H 0.5012 0.4673 0.5735 0.042 Uiso 1 1 calc R U . . .
F4 F -0.1926(3) 0.35738(17) 0.5529(3) 0.0463(11) Uani 1 1 d . . . . .
B4 B 0.4482(6) 0.4239(4) 0.4125(6) 0.042(2) Uani 1 1 d . . . . .
H4 H 0.4828 0.4506 0.3569 0.051 Uiso 1 1 calc R U . . .
O3 O -0.0033(3) 0.43085(17) 0.5863(3) 0.0317(11) Uani 1 1 d . . . . .
B3 B 0.4597(6) 0.3595(4) 0.3930(5) 0.044(2) Uani 1 1 d . . . . .
H3 H 0.5019 0.3439 0.3245 0.053 Uiso 1 1 calc R U . . .
F6 F -0.0696(4) 0.30796(15) 0.4861(3) 0.0440(11) Uani 1 1 d . . . . .
B6 B 0.4768(6) 0.3774(3) 0.6034(5) 0.0260(16) Uani 1 1 d . . . . .
H6 H 0.5308 0.3737 0.6732 0.031 Uiso 1 1 calc R U . . .
Br7 Br 0.26223(7) 0.27444(3) 0.39867(6) 0.0508(3) Uani 1 1 d . . . . .
B7 B 0.3381(6) 0.3323(3) 0.4510(5) 0.0262(16) Uani 1 1 d . . . . .
Br8 Br 0.23375(5) 0.39546(3) 0.26334(4) 0.03097(18) Uani 1 1 d . . . . .
B8 B 0.3204(6) 0.3890(3) 0.3900(5) 0.0263(16) Uani 1 1 d . . . . .
Br9 Br 0.22643(6) 0.49400(2) 0.46893(5) 0.03574(19) Uani 1 1 d . . . . .
B9 B 0.3195(6) 0.4350(3) 0.4838(5) 0.0291(18) Uani 1 1 d . . . . .
Br10 Br 0.26898(6) 0.43290(3) 0.72498(5) 0.0386(2) Uani 1 1 d . . . . .
B10 B 0.3373(6) 0.4061(3) 0.6027(5) 0.0212(14) Uani 1 1 d . . . . .
Br11 Br 0.28675(6) 0.29687(3) 0.67933(5) 0.03334(18) Uani 1 1 d . . . . .
B11 B 0.3489(5) 0.3431(3) 0.5828(5) 0.0202(14) Uani 1 1 d . . . . .
B12 B 0.2507(5) 0.3784(2) 0.5074(5) 0.0154(12) Uani 1 1 d . . . . .

loop_
_atom_site_aniso_label
_atom_site_aniso_U_11
_atom_site_aniso_U_22
_atom_site_aniso_U_33
_atom_site_aniso_U_23
_atom_site_aniso_U_13
_atom_site_aniso_U_12
Cs1 0.0256(3) 0.0170(3) 0.0217(3) 0.000 -0.00696(19) 0.000
S1 0.0133(6) 0.0229(8) 0.0200(7) 0.0014(6) -0.0020(5) 0.0016(6)
O1 0.0100(18) 0.026(2) 0.037(2) 0.0080(19) 0.0020(16) 0.0005(17)
C1 0.014(3) 0.081(6) 0.024(3) 0.015(3) -0.005(2) -0.010(3)
Cs2 0.0267(3) 0.0390(4) 0.0318(3) 0.000 -0.0077(2) 0.000
B2 0.019(3) 0.061(6) 0.017(3) 0.002(3) -0.005(3) 0.013(3)
Br2 0.026(6) 0.034(8) 0.040(7) -0.007(5) -0.007(5) 0.003(5)
O2 0.029(2) 0.038(3) 0.023(2) 0.005(2) -0.0065(18) 0.002(2)
C2 0.017(3) 0.036(4) 0.031(3) 0.005(3) 0.003(2) -0.005(3)
F5 0.038(2) 0.054(3) 0.033(2) 0.0175(19) 0.0026(18) -0.011(2)
B5 0.027(4) 0.045(5) 0.034(4) 0.013(4) -0.015(3) -0.015(4)
F4 0.0121(17) 0.070(3) 0.056(3) 0.006(2) 0.0049(17) -0.0056(18)
B4 0.020(4) 0.077(7) 0.030(4) 0.027(4) -0.003(3) -0.010(4)
O3 0.030(2) 0.033(3) 0.032(2) -0.008(2) -0.0021(19) 0.002(2)
B3 0.018(3) 0.098(8) 0.016(3) 0.004(4) 0.002(3) 0.013(4)
F6 0.051(2) 0.032(2) 0.049(2) -0.0115(19) 0.015(2) -0.020(2)
B6 0.017(3) 0.042(5) 0.019(3) 0.007(3) -0.005(3) -0.002(3)
Br7 0.0603(5) 0.0342(5) 0.0578(5) -0.0226(4) -0.0398(4) 0.0262(4)
B7 0.018(3) 0.045(5) 0.015(3) -0.004(3) -0.008(2) 0.013(3)
Br8 0.0234(3) 0.0560(5) 0.0135(3) 0.0035(3) -0.0046(2) 0.0093(3)
B8 0.019(3) 0.043(5) 0.017(3) 0.007(3) -0.001(3) 0.001(3)
Br9 0.0429(4) 0.0219(4) 0.0425(4) 0.0107(3) -0.0230(3) -0.0105(3)
B9 0.023(3) 0.045(5) 0.019(3) 0.015(3) -0.011(3) -0.017(3)
Br10 0.0444(4) 0.0491(5) 0.0224(3) -0.0128(3) -0.0151(3) 0.0235(3)
B10 0.018(3) 0.028(4) 0.017(3) 0.003(3) -0.007(2) 0.001(3)
Br11 0.0305(3) 0.0342(4) 0.0353(4) 0.0173(3) 0.0004(3) 0.0046(3)
B11 0.016(3) 0.028(4) 0.017(3) -0.002(3) -0.003(2) 0.001(3)
B12 0.009(3) 0.020(3) 0.017(3) 0.002(3) -0.002(2) -0.001(2)

loop_
_atom_type_symbol
_atom_type_description
_atom_type_scat_dispersion_real
_atom_type_scat_dispersion_imag
_atom_type_scat_source
C C 0.0033 0.0016 'International Tables Vol C Tables 4.2.6.8 and 6.1.1.4'
H H 0.0000 0.0000 'International Tables Vol C Tables 4.2.6.8 and 6.1.1.4'
B B 0.0013 0.0007 'International Tables Vol C Tables 4.2.6.8 and 6.1.1.4'
O O 0.0106 0.0060 'International Tables Vol C Tables 4.2.6.8 and 6.1.1.4'
F F 0.0171 0.0103 'International Tables Vol C Tables 4.2.6.8 and 6.1.1.4'
S S 0.1246 0.1234 'International Tables Vol C Tables 4.2.6.8 and 6.1.1.4'
Br Br -0.2901 2.4595 'International Tables Vol C Tables 4.2.6.8 and 6.1.1.4'
Cs Cs -0.3680 2.1192 'International Tables Vol C Tables 4.2.6.8 and 6.1.1.4'

loop_
_geom_angle_atom_site_label_1
_geom_angle_atom_site_label_2
_geom_angle_atom_site_label_3
_geom_angle
_geom_angle_site_symmetry_1
_geom_angle_site_symmetry_3
O3 Cs1 O3 90.53(18) 3_556 .
O3 Cs1 O2 92.85(12) 3_556 7_566
O3 Cs1 O2 173.83(11) . 7_566
O3 Cs1 O2 173.83(11) 3_556 5_566
O3 Cs1 O2 92.85(12) . 5_566
O2 Cs1 O2 84.26(16) 7_566 5_566
O3 Cs1 Br10 69.83(8) 3_556 .
O3 Cs1 Br10 63.14(8) . .
O2 Cs1 Br10 122.93(7) 7_566 .
O2 Cs1 Br10 107.21(8) 5_566 .
O3 Cs1 Br10 63.14(8) 3_556 3_556
O3 Cs1 Br10 69.83(8) . 3_556
O2 Cs1 Br10 107.21(8) 7_566 3_556
O2 Cs1 Br10 122.93(7) 5_566 3_556
Br10 Cs1 Br10 111.06(3) . 3_556
O3 Cs1 Br8 117.03(8) 3_556 7_566
O3 Cs1 Br8 122.63(8) . 7_566
O2 Cs1 Br8 60.01(8) 7_566 7_566
O2 Cs1 Br8 56.82(7) 5_566 7_566
Br10 Cs1 Br8 79.90(2) . 7_566
Br10 Cs1 Br8 167.02(2) 3_556 7_566
O3 Cs1 Br8 122.63(8) 3_556 5_566
O3 Cs1 Br8 117.03(8) . 5_566
O2 Cs1 Br8 56.82(7) 7_566 5_566
O2 Cs1 Br8 60.01(8) 5_566 5_566
Br10 Cs1 Br8 167.02(2) . 5_566
Br10 Cs1 Br8 79.90(2) 3_556 5_566
Br8 Cs1 Br8 90.19(3) 7_566 5_566
O3 Cs1 Br9 121.78(8) 3_556 5_566
O3 Cs1 Br9 56.21(8) . 5_566
O2 Cs1 Br9 117.66(7) 7_566 5_566
O2 Cs1 Br9 64.35(7) 5_566 5_566
Br10 Cs1 Br9 117.51(2) . 5_566
Br10 Cs1 Br9 60.941(17) 3_556 5_566
Br8 Cs1 Br9 121.135(18) 7_566 5_566
Br8 Cs1 Br9 60.834(17) 5_566 5_566
O3 Cs1 Br9 56.21(8) 3_556 7_566
O3 Cs1 Br9 121.77(8) . 7_566
O2 Cs1 Br9 64.35(7) 7_566 7_566
O2 Cs1 Br9 117.66(7) 5_566 7_566
Br10 Cs1 Br9 60.941(17) . 7_566
Br10 Cs1 Br9 117.51(2) 3_556 7_566
Br8 Cs1 Br9 60.834(17) 7_566 7_566
Br8 Cs1 Br9 121.135(18) 5_566 7_566
Br9 Cs1 Br9 177.59(3) 5_566 7_566
O3 Cs1 Cs2 134.73(9) 3_556 .
O3 Cs1 Cs2 134.74(9) . .
O2 Cs1 Cs2 42.13(8) 7_566 .
O2 Cs1 Cs2 42.13(8) 5_566 .
Br10 Cs1 Cs2 124.470(17) . .
Br10 Cs1 Cs2 124.470(17) 3_556 .
Br8 Cs1 Cs2 45.096(15) 7_566 .
Br8 Cs1 Cs2 45.096(15) 5_566 .
Br9 Cs1 Cs2 91.206(13) 5_566 .
Br9 Cs1 Cs2 91.206(13) 7_566 .
O3 S1 O2 119.8(3) . .
O3 S1 O1 113.0(3) . .
O2 S1 O1 111.7(2) . .
O3 S1 C2 107.1(3) . .
O2 S1 C2 106.2(3) . .
O1 S1 C2 95.8(3) . .
B12 O1 S1 138.6(4) . .
B2 C1 B6 62.8(4) . .
B2 C1 B5 115.4(5) . .
B6 C1 B5 63.4(4) . .
B2 C1 B3 62.8(5) . .
B6 C1 B3 115.6(5) . .
B5 C1 B3 116.0(5) . .
B2 C1 B4 115.9(5) . .
B6 C1 B4 115.8(5) . .
B5 C1 B4 62.7(5) . .
B3 C1 B4 64.0(5) . .
F6 Cs2 F6 173.61(14) 5_566 7_566
F6 Cs2 O2 50.00(10) 5_566 5_566
F6 Cs2 O2 123.64(10) 7_566 5_566
F6 Cs2 O2 123.64(10) 5_566 7_566
F6 Cs2 O2 50.00(10) 7_566 7_566
O2 Cs2 O2 74.36(14) 5_566 7_566
F6 Cs2 Br7 109.85(7) 5_566 7_566
F6 Cs2 Br7 71.54(8) 7_566 7_566
O2 Cs2 Br7 115.56(7) 5_566 7_566
O2 Cs2 Br7 83.95(7) 7_566 7_566
F6 Cs2 Br7 71.54(8) 5_566 5_566
F6 Cs2 Br7 109.85(7) 7_566 5_566
O2 Cs2 Br7 83.95(7) 5_566 5_566
O2 Cs2 Br7 115.56(7) 7_566 5_566
Br7 Cs2 Br7 156.39(3) 7_566 5_566
F6 Cs2 Br8 95.03(7) 5_566 5_566
F6 Cs2 Br8 80.46(8) 7_566 5_566
O2 Cs2 Br8 57.57(7) 5_566 5_566
O2 Cs2 Br8 54.60(7) 7_566 5_566
Br7 Cs2 Br8 138.54(2) 7_566 5_566
Br7 Cs2 Br8 62.42(2) 5_566 5_566
F6 Cs2 Br8 80.46(8) 5_566 7_566
F6 Cs2 Br8 95.03(7) 7_566 7_566
O2 Cs2 Br8 54.60(7) 5_566 7_566
O2 Cs2 Br8 57.57(7) 7_566 7_566
Br7 Cs2 Br8 62.42(2) 7_566 7_566
Br7 Cs2 Br8 138.54(2) 5_566 7_566
Br8 Cs2 Br8 91.13(3) 5_566 7_566
F6 Cs2 Br11 69.00(7) 5_566 8_665
F6 Cs2 Br11 116.05(8) 7_566 8_665
O2 Cs2 Br11 112.40(7) 5_566 8_665
O2 Cs2 Br11 140.57(7) 7_566 8_665
Br7 Cs2 Br11 57.612(18) 7_566 8_665
Br7 Cs2 Br11 103.85(2) 5_566 8_665
Br8 Cs2 Br11 162.324(14) 5_566 8_665
Br8 Cs2 Br11 93.48(2) 7_566 8_665
F6 Cs2 Br11 116.05(8) 5_566 6_567
F6 Cs2 Br11 69.00(7) 7_566 6_567
O2 Cs2 Br11 140.57(7) 5_566 6_567
O2 Cs2 Br11 112.40(7) 7_566 6_567
Br7 Cs2 Br11 103.85(2) 7_566 6_567
Br7 Cs2 Br11 57.612(18) 5_566 6_567
Br8 Cs2 Br11 93.48(2) 5_566 6_567
Br8 Cs2 Br11 162.324(14) 7_566 6_567
Br11 Cs2 Br11 87.26(3) 8_665 6_567
F6 Cs2 Cs1 86.80(7) 5_566 .
F6 Cs2 Cs1 86.80(7) 7_566 .
O2 Cs2 Cs1 37.18(7) 5_566 .
O2 Cs2 Cs1 37.18(7) 7_566 .
Br7 Cs2 Cs1 101.806(16) 7_566 .
Br7 Cs2 Cs1 101.806(17) 5_566 .
Br8 Cs2 Cs1 45.567(15) 5_566 .
Br8 Cs2 Cs1 45.567(15) 7_566 .
Br11 Cs2 Cs1 136.370(15) 8_665 .
Br11 Cs2 Cs1 136.370(15) 6_567 .
C1 B2 B6 59.0(5) . .
C1 B2 B3 59.6(5) . .
B6 B2 B3 109.8(6) . .
C1 B2 B11 105.2(6) . .
B6 B2 B11 60.3(4) . .
B3 B2 B11 109.4(5) . .
C1 B2 B7 105.0(5) . .
B6 B2 B7 109.3(5) . .
B3 B2 B7 59.7(4) . .
B11 B2 B7 61.1(4) . .
C1 B2 Br2 113.9(6) . .
B6 B2 Br2 118.9(6) . .
B3 B2 Br2 114.4(6) . .
B11 B2 Br2 131.6(7) . .
B7 B2 Br2 128.6(7) . .
B2 Br2 Cs2 107.5(5) . 6_657
S1 O2 Cs1 139.1(3) . 5_566
S1 O2 Cs2 113.4(2) . 5_566
Cs1 O2 Cs2 100.69(11) 5_566 5_566
F5 C2 F4 109.1(5) . .
F5 C2 F6 109.4(6) . .
F4 C2 F6 108.7(5) . .
F5 C2 S1 111.4(4) . .
F4 C2 S1 108.7(5) . .
F6 C2 S1 109.5(4) . .
C1 B5 B10 104.1(6) . .
C1 B5 B6 58.0(4) . .
B10 B5 B6 60.1(4) . .
C1 B5 B4 59.3(5) . .
B10 B5 B4 108.7(5) . .
B6 B5 B4 108.6(6) . .
C1 B5 B9 104.8(6) . .
B10 B5 B9 60.8(4) . .
B6 B5 B9 108.8(5) . .
B4 B5 B9 60.0(4) . .
C1 B4 B9 103.8(5) . .
C1 B4 B8 103.3(6) . .
B9 B4 B8 60.7(4) . .
C1 B4 B5 58.0(5) . .
B9 B4 B5 60.0(4) . .
B8 B4 B5 108.0(5) . .
C1 B4 B3 57.6(5) . .
B9 B4 B3 108.0(5) . .
B8 B4 B3 59.6(5) . .
B5 B4 B3 106.8(5) . .
S1 O3 Cs1 173.4(2) . .
C1 B3 B7 104.0(5) . .
C1 B3 B2 57.6(4) . .
B7 B3 B2 60.4(4) . .
C1 B3 B8 103.5(6) . .
B7 B3 B8 60.5(4) . .
B2 B3 B8 108.0(5) . .
C1 B3 B4 58.4(5) . .
B7 B3 B4 107.7(5) . .
B2 B3 B4 107.1(6) . .
B8 B3 B4 59.1(5) . .
C2 F6 Cs2 134.7(4) . 5_566
C1 B6 B2 58.2(5) . .
C1 B6 B11 104.6(5) . .
B2 B6 B11 60.3(4) . .
C1 B6 B5 58.7(5) . .
B2 B6 B5 107.8(5) . .
B11 B6 B5 108.2(5) . .
C1 B6 B10 104.5(5) . .
B2 B6 B10 108.1(5) . .
B11 B6 B10 60.2(4) . .
B5 B6 B10 59.9(4) . .
B7 Br7 Cs2 112.69(19) . 5_566
B3 B7 B2 59.8(4) . .
B3 B7 B8 60.5(5) . .
B2 B7 B8 107.5(6) . .
B3 B7 B12 108.4(6) . .
B2 B7 B12 107.2(5) . .
B8 B7 B12 59.9(4) . .
B3 B7 B11 108.0(5) . .
B2 B7 B11 59.3(4) . .
B8 B7 B11 108.1(5) . .
B12 B7 B11 60.2(4) . .
B3 B7 Br7 122.9(5) . .
B2 B7 Br7 124.4(5) . .
B8 B7 Br7 120.8(4) . .
B12 B7 Br7 119.6(4) . .
B11 B7 Br7 121.3(5) . .
B8 Br8 Cs2 109.5(2) . 5_566
B8 Br8 Cs1 117.3(2) . 5_566
Cs2 Br8 Cs1 89.34(2) 5_566 5_566
B4 B8 B12 107.7(5) . .
B4 B8 B3 61.3(5) . .
B12 B8 B3 107.4(5) . .
B4 B8 B7 108.2(5) . .
B12 B8 B7 60.2(4) . .
B3 B8 B7 59.0(4) . .
B4 B8 B9 59.7(4) . .
B12 B8 B9 59.9(4) . .
B3 B8 B9 108.5(5) . .
B7 B8 B9 108.1(5) . .
B4 B8 Br8 120.4(4) . .
B12 B8 Br8 123.4(4) . .
B3 B8 Br8 120.4(5) . .
B7 B8 Br8 122.1(5) . .
B9 B8 Br8 122.3(5) . .
B9 Br9 Cs1 114.5(2) . 5_566
B4 B9 B5 60.0(4) . .
B4 B9 B12 107.7(6) . .
B5 B9 B12 107.2(5) . .
B4 B9 B8 59.7(5) . .
B5 B9 B8 107.2(6) . .
B12 B9 B8 59.8(4) . .
B4 B9 B10 107.8(5) . .
B5 B9 B10 59.5(4) . .
B12 B9 B10 59.8(4) . .
B8 B9 B10 107.5(5) . .
B4 B9 Br9 122.4(5) . .
B5 B9 Br9 122.9(5) . .
B12 B9 Br9 121.2(4) . .
B8 B9 Br9 121.9(4) . .
B10 B9 Br9 121.7(5) . .
B10 Br10 Cs1 128.00(18) . .
B5 B10 B11 107.7(5) . .
B5 B10 B6 60.0(4) . .
B11 B10 B6 59.5(4) . .
B5 B10 B12 107.3(5) . .
B11 B10 B12 60.6(4) . .
B6 B10 B12 107.7(5) . .
B5 B10 B9 59.7(4) . .
B11 B10 B9 108.5(5) . .
B6 B10 B9 107.9(5) . .
B12 B10 B9 59.8(4) . .
B5 B10 Br10 121.3(5) . .
B11 B10 Br10 122.0(4) . .
B6 B10 Br10 121.4(4) . .
B12 B10 Br10 122.8(4) . .
B9 B10 Br10 121.7(5) . .
B11 Br11 Cs2 114.15(19) . 6_657
B2 B11 B6 59.4(4) . .
B2 B11 B10 107.5(5) . .
B6 B11 B10 60.3(4) . .
B2 B11 B7 59.7(4) . .
B6 B11 B7 107.5(5) . .
B10 B11 B7 107.9(5) . .
B2 B11 B12 107.1(5) . .
B6 B11 B12 107.8(5) . .
B10 B11 B12 60.0(4) . .
B7 B11 B12 59.8(4) . .
B2 B11 Br11 123.5(5) . .
B6 B11 Br11 123.5(4) . .
B10 B11 Br11 121.5(4) . .
B7 B11 Br11 121.0(5) . .
B12 B11 Br11 120.4(4) . .
O1 B12 B8 124.1(5) . .
O1 B12 B9 128.3(5) . .
B8 B12 B9 60.3(4) . .
O1 B12 B10 123.0(5) . .
B8 B12 B10 108.2(4) . .
B9 B12 B10 60.4(4) . .
O1 B12 B7 116.6(5) . .
B8 B12 B7 59.9(4) . .
B9 B12 B7 108.2(5) . .
B10 B12 B7 107.6(4) . .
O1 B12 B11 115.9(5) . .
B8 B12 B11 108.0(4) . .
B9 B12 B11 107.9(4) . .
B10 B12 B11 59.4(4) . .
B7 B12 B11 60.0(4) . .

loop_
_geom_bond_atom_site_label_1
_geom_bond_atom_site_label_2
_geom_bond_distance
_geom_bond_site_symmetry_2
Cs1 O3 3.078(4) 3_556
Cs1 O3 3.078(4) .
Cs1 O2 3.234(4) 7_566
Cs1 O2 3.234(4) 5_566
Cs1 Br10 3.7268(9) .
Cs1 Br10 3.7269(9) 3_556
Cs1 Br8 3.7559(9) 7_566
Cs1 Br8 3.7559(9) 5_566
Cs1 Br9 3.8941(8) 5_566
Cs1 Br9 3.8941(8) 7_566
Cs1 Cs2 5.2595(14) .
S1 O3 1.416(5) .
S1 O2 1.423(4) .
S1 O1 1.520(4) .
S1 C2 1.824(6) .
O1 B12 1.450(7) .
C1 B2 1.666(12) .
C1 B6 1.679(9) .
C1 B5 1.691(12) .
C1 B3 1.700(11) .
C1 B4 1.715(10) .
Cs2 F6 3.255(4) 5_566
Cs2 F6 3.255(4) 7_566
Cs2 O2 3.591(5) 5_566
Cs2 O2 3.591(5) 7_566
Cs2 Br7 3.6561(9) 7_566
Cs2 Br7 3.6561(9) 5_566
Cs2 Br8 3.7255(10) 5_566
Cs2 Br8 3.7255(10) 7_566
Cs2 Br11 3.7663(9) 8_665
Cs2 Br11 3.7663(9) 6_567
B2 B6 1.742(11) .
B2 B3 1.754(10) .
B2 B11 1.758(9) .
B2 B7 1.765(9) .
B2 Br2 1.774(14) .
Br2 Cs2 4.077(12) 6_657
O2 Cs1 3.234(4) 5_566
O2 Cs2 3.591(5) 5_566
C2 F5 1.309(7) .
C2 F4 1.321(7) .
C2 F6 1.325(8) .
B5 B10 1.770(10) .
B5 B6 1.770(11) .
B5 B4 1.772(11) .
B5 B9 1.772(10) .
B4 B9 1.771(11) .
B4 B8 1.771(11) .
B4 B3 1.810(15) .
B3 B7 1.753(11) .
B3 B8 1.781(10) .
F6 Cs2 3.255(4) 5_566
B6 B11 1.759(9) .
B6 B10 1.772(9) .
Br7 B7 1.951(8) .
Br7 Cs2 3.6561(9) 5_566
B7 B8 1.781(11) .
B7 B12 1.786(9) .
B7 B11 1.790(9) .
Br8 B8 1.964(7) .
Br8 Cs2 3.7256(10) 5_566
Br8 Cs1 3.7559(9) 5_566
B8 B12 1.780(9) .
B8 B9 1.789(11) .
Br9 B9 1.958(8) .
Br9 Cs1 3.8941(8) 5_566
B9 B12 1.781(10) .
B9 B10 1.791(9) .
Br10 B10 1.955(7) .
B10 B11 1.771(10) .
B10 B12 1.782(9) .
Br11 B11 1.950(7) .
Br11 Cs2 3.7663(9) 6_657
B11 B12 1.794(9) .
